data_4082484
loop_
_publ_author_name
'Yao, Changguang'
'Liu, Dongtao'
'Li, Ping'
'Wu, Chunji'
'Li, Shihui'
'Liu, Bo'
'Cui, Dongmei'

_publ_section_title
;
 Highly 3,4-Selective Living Polymerization of Isoprene and
 Copolymerization with \e-Caprolactone by an Amidino N-Heterocyclic
 Carbene Ligated Lutetium Bis(alkyl) Complex
;
_journal_issue 3
_journal_name_full Organometallics
_journal_page_first 684
_journal_paper_doi 10.1021/om400925a
_journal_volume 33
_journal_year 2014
_chemical_formula_sum 'C48 H69 Lu N4 O0 Si2'
_chemical_formula_weight 933.22
_chemical_name_systematic
; 
 ? 
;
_space_group_IT_number 2
_symmetry_cell_setting triclinic
_symmetry_space_group_name_Hall '-P 1'
_symmetry_space_group_name_H-M 'P -1'
_atom_sites_solution_hydrogens geom
_atom_sites_solution_primary direct
_atom_sites_solution_secondary difmap
_audit_creation_method SHELXL-97
_cell_angle_alpha 100.0730(10)
_cell_angle_beta 103.1480(10)
_cell_angle_gamma 95.0770(10)
_cell_formula_units_Z 2
_cell_length_a 9.8891(4)
_cell_length_b 13.8203(6)
_cell_length_c 19.0595(8)
_cell_measurement_temperature 293(2)
_cell_volume 2475.03(18)
_computing_structure_refinement 'SHELXL-97 (Sheldrick, 1997)'
_computing_structure_solution 'SHELXS-97 (Sheldrick, 1990)'
_diffrn_ambient_temperature 293(2)
_diffrn_measured_fraction_theta_full 0.975
_diffrn_measured_fraction_theta_max 0.975
_diffrn_radiation_monochromator graphite
_diffrn_radiation_source 'fine-focus sealed tube'
_diffrn_radiation_type MoK\a
_diffrn_radiation_wavelength 0.71073
_diffrn_reflns_av_R_equivalents 0.0209
_diffrn_reflns_av_sigmaI/netI 0.0488
_diffrn_reflns_limit_h_max 11
_diffrn_reflns_limit_h_min -12
_diffrn_reflns_limit_k_max 17
_diffrn_reflns_limit_k_min -10
_diffrn_reflns_limit_l_max 23
_diffrn_reflns_limit_l_min -21
_diffrn_reflns_number 13546
_diffrn_reflns_theta_full 26.03
_diffrn_reflns_theta_max 26.03
_diffrn_reflns_theta_min 1.51
_exptl_absorpt_coefficient_mu 2.076
_exptl_absorpt_correction_T_max 0.7192
_exptl_absorpt_correction_T_min 0.6580
_exptl_absorpt_correction_type multi-scan
_exptl_crystal_density_diffrn 1.252
_exptl_crystal_density_method 'not measured'
_exptl_crystal_F_000 968
_exptl_crystal_size_max 0.22
_exptl_crystal_size_mid 0.19
_exptl_crystal_size_min 0.17
_refine_diff_density_max 1.105
_refine_diff_density_min -0.579
_refine_diff_density_rms 0.094
_refine_ls_extinction_method none
_refine_ls_goodness_of_fit_ref 1.023
_refine_ls_hydrogen_treatment constr
_refine_ls_matrix_type full
_refine_ls_number_parameters 475
_refine_ls_number_reflns 9509
_refine_ls_number_restraints 0
_refine_ls_restrained_S_all 1.023
_refine_ls_R_factor_all 0.0505
_refine_ls_R_factor_gt 0.0409
_refine_ls_shift/su_max 0.001
_refine_ls_shift/su_mean 0.000
_refine_ls_structure_factor_coef Fsqd
_refine_ls_weighting_details 'calc w=1/[\s^2^(Fo^2^)+(0.0498P)^2^+0.8028P] where P=(Fo^2^+2Fc^2^)/3'
_refine_ls_weighting_scheme calc
_refine_ls_wR_factor_gt 0.0905
_refine_ls_wR_factor_ref 0.0956
_reflns_number_gt 8172
_reflns_number_total 9509
_reflns_threshold_expression >2sigma(I)
_cod_data_source_file om400925a_si_002.cif
_cod_data_source_block liudt
_cod_depositor_comments
;
The following automatic conversions were performed:

'_symmetry_cell_setting' value 'Triclinic' changed to 'triclinic'
according to
/usr/data/users/saulius/automatic-downloads/current/ACS/lib/dictionaries/cif_core.dic
dictionary named 'cif_core.dic' version 2.4.2 from 2011-04-26.

Automatic conversion script
Id: cif_fix_values 2281 2013-09-26 08:29:07Z andrius 
;
_cod_original_sg_symbol_H-M P-1
_cod_database_code 4082484

loop_
_symmetry_equiv_pos_as_xyz
'x, y, z'
'-x, -y, -z'

loop_
_atom_site_label
_atom_site_type_symbol
_atom_site_fract_x
_atom_site_fract_y
_atom_site_fract_z
_atom_site_U_iso_or_equiv
_atom_site_adp_type
_atom_site_occupancy
_atom_site_symmetry_multiplicity
_atom_site_calc_flag
_atom_site_refinement_flags
Lu1 Lu 0.264047(18) 0.830057(14) 0.240333(10) 0.03408(7) Uani 1 1 d .
N1 N 0.2679(3) 0.7342(3) 0.33116(19) 0.0343(8) Uani 1 1 d .
N2 N 0.4657(4) 0.8045(3) 0.3142(2) 0.0450(10) Uani 1 1 d .
N3 N 0.5900(4) 0.9380(3) 0.2353(2) 0.0437(9) Uani 1 1 d .
N4 N 0.4672(4) 0.9169(3) 0.1250(2) 0.0461(10) Uani 1 1 d .
Si1 Si -0.05440(13) 0.70330(10) 0.11180(7) 0.0436(3) Uani 1 1 d .
Si2 Si 0.23619(15) 1.08161(10) 0.33698(8) 0.0494(3) Uani 1 1 d .
C1 C 0.1167(4) 0.7049(4) 0.4119(2) 0.0427(11) Uani 1 1 d .
C2 C 0.0356(5) 0.6388(5) 0.4391(3) 0.0567(14) Uani 1 1 d .
H2A H -0.0102 0.6638 0.4745 0.068 Uiso 1 1 calc R
C3 C 0.0225(5) 0.5381(4) 0.4147(3) 0.0590(14) Uani 1 1 d .
H3 H -0.0302 0.4954 0.4341 0.071 Uiso 1 1 calc R
C4 C 0.0875(5) 0.5010(4) 0.3616(3) 0.0477(12) Uani 1 1 d .
H4 H 0.0765 0.4328 0.3444 0.057 Uiso 1 1 calc R
C5 C 0.1706(4) 0.5634(4) 0.3324(3) 0.0411(11) Uani 1 1 d .
C6 C 0.1860(4) 0.6661(3) 0.3588(2) 0.0340(9) Uani 1 1 d .
C7 C 0.1245(5) 0.8155(4) 0.4398(3) 0.0483(12) Uani 1 1 d .
H7 H 0.1861 0.8497 0.4156 0.058 Uiso 1 1 calc R
C8 C 0.1857(6) 0.8468(5) 0.5228(3) 0.0753(18) Uani 1 1 d .
H8A H 0.1306 0.8111 0.5478 0.113 Uiso 1 1 calc R
H8B H 0.1846 0.9167 0.5378 0.113 Uiso 1 1 calc R
H8C H 0.2805 0.8324 0.5349 0.113 Uiso 1 1 calc R
C9 C -0.0184(6) 0.8503(5) 0.4202(3) 0.0658(15) Uani 1 1 d .
H9A H -0.0564 0.8327 0.3680 0.099 Uiso 1 1 calc R
H9B H -0.0088 0.9210 0.4359 0.099 Uiso 1 1 calc R
H9C H -0.0801 0.8193 0.4444 0.099 Uiso 1 1 calc R
C10 C 0.2327(5) 0.5149(3) 0.2725(3) 0.0427(11) Uani 1 1 d .
H10 H 0.2945 0.5667 0.2617 0.051 Uiso 1 1 calc R
C11 C 0.3225(6) 0.4365(4) 0.2966(4) 0.0688(17) Uani 1 1 d .
H11A H 0.3870 0.4638 0.3432 0.103 Uiso 1 1 calc R
H11B H 0.3738 0.4162 0.2606 0.103 Uiso 1 1 calc R
H11C H 0.2632 0.3802 0.3010 0.103 Uiso 1 1 calc R
C12 C 0.1192(7) 0.4721(4) 0.2016(3) 0.0715(17) Uani 1 1 d .
H12A H 0.0561 0.4213 0.2103 0.107 Uiso 1 1 calc R
H12B H 0.1623 0.4443 0.1637 0.107 Uiso 1 1 calc R
H12C H 0.0683 0.5239 0.1863 0.107 Uiso 1 1 calc R
C13 C 0.4915(4) 0.6864(3) 0.3987(3) 0.0403(10) Uani 1 1 d .
C14 C 0.4771(5) 0.6890(4) 0.4693(3) 0.0454(11) Uani 1 1 d .
H14 H 0.4131 0.7265 0.4862 0.054 Uiso 1 1 calc R
C15 C 0.5556(6) 0.6373(4) 0.5150(3) 0.0642(16) Uani 1 1 d .
H15 H 0.5451 0.6400 0.5625 0.077 Uiso 1 1 calc R
C16 C 0.6500(6) 0.5813(5) 0.4903(4) 0.075(2) Uani 1 1 d .
H16 H 0.7033 0.5462 0.5212 0.090 Uiso 1 1 calc R
C17 C 0.6658(6) 0.5773(5) 0.4209(4) 0.0745(19) Uani 1 1 d .
H17 H 0.7291 0.5389 0.4042 0.089 Uiso 1 1 calc R
C18 C 0.5871(5) 0.6304(4) 0.3751(4) 0.0638(15) Uani 1 1 d .
H18 H 0.5990 0.6282 0.3278 0.077 Uiso 1 1 calc R
C19 C 0.4079(4) 0.7421(3) 0.3482(2) 0.0370(10) Uani 1 1 d .
C20 C 0.6153(4) 0.8367(4) 0.3314(3) 0.0499(12) Uani 1 1 d .
H20A H 0.6597 0.7905 0.3025 0.060 Uiso 1 1 calc R
H20B H 0.6567 0.8393 0.3831 0.060 Uiso 1 1 calc R
C21 C 0.6372(5) 0.9383(4) 0.3138(3) 0.0507(13) Uani 1 1 d .
H21A H 0.5867 0.9825 0.3405 0.061 Uiso 1 1 calc R
H21B H 0.7360 0.9641 0.3307 0.061 Uiso 1 1 calc R
C22 C 0.4578(5) 0.9049(3) 0.1928(2) 0.0394(10) Uani 1 1 d .
C23 C 0.6777(6) 0.9701(4) 0.1942(3) 0.0619(15) Uani 1 1 d .
H23 H 0.7720 0.9960 0.2114 0.074 Uiso 1 1 calc R
C24 C 0.5999(6) 0.9566(5) 0.1248(3) 0.0656(16) Uani 1 1 d .
H24 H 0.6297 0.9712 0.0845 0.079 Uiso 1 1 calc R
C25 C 0.3554(5) 0.8891(4) 0.0584(3) 0.0436(11) Uani 1 1 d .
C26 C 0.3441(6) 0.7940(4) 0.0157(3) 0.0503(12) Uani 1 1 d .
C27 C 0.2397(6) 0.7706(4) -0.0496(3) 0.0559(14) Uani 1 1 d .
H27 H 0.2304 0.7082 -0.0794 0.067 Uiso 1 1 calc R
C28 C 0.1492(6) 0.8362(4) -0.0721(3) 0.0533(13) Uani 1 1 d .
C29 C 0.1636(6) 0.9287(4) -0.0272(3) 0.0506(12) Uani 1 1 d .
H29 H 0.1028 0.9733 -0.0414 0.061 Uiso 1 1 calc R
C30 C 0.2663(5) 0.9568(3) 0.0384(3) 0.0457(11) Uani 1 1 d .
C31 C 0.4367(7) 0.7192(5) 0.0402(4) 0.0723(17) Uani 1 1 d .
H31A H 0.4076 0.6570 0.0059 0.109 Uiso 1 1 calc R
H31B H 0.4295 0.7103 0.0881 0.109 Uiso 1 1 calc R
H31C H 0.5321 0.7424 0.0421 0.109 Uiso 1 1 calc R
C32 C 0.0373(7) 0.8087(5) -0.1434(3) 0.0795(19) Uani 1 1 d .
H32A H -0.0449 0.7745 -0.1354 0.119 Uiso 1 1 calc R
H32B H 0.0711 0.7664 -0.1793 0.119 Uiso 1 1 calc R
H32C H 0.0144 0.8678 -0.1608 0.119 Uiso 1 1 calc R
C33 C 0.2809(7) 1.0585(4) 0.0858(3) 0.0721(18) Uani 1 1 d .
H33A H 0.2587 1.0526 0.1315 0.108 Uiso 1 1 calc R
H33B H 0.2178 1.0975 0.0607 0.108 Uiso 1 1 calc R
H33C H 0.3754 1.0903 0.0953 0.108 Uiso 1 1 calc R
C34 C 0.1367(5) 0.7156(3) 0.1358(3) 0.0422(11) Uani 1 1 d .
H34A H 0.1679 0.7319 0.0940 0.051 Uiso 1 1 calc R
H34B H 0.1630 0.6509 0.1413 0.051 Uiso 1 1 calc R
C35 C -0.1492(6) 0.5841(5) 0.0501(3) 0.0730(17) Uani 1 1 d .
H35A H -0.1230 0.5763 0.0041 0.110 Uiso 1 1 calc R
H35B H -0.2485 0.5855 0.0414 0.110 Uiso 1 1 calc R
H35C H -0.1247 0.5295 0.0732 0.110 Uiso 1 1 calc R
C36 C -0.1248(6) 0.7175(4) 0.1956(3) 0.0592(14) Uani 1 1 d .
H36A H -0.0947 0.6680 0.2231 0.089 Uiso 1 1 calc R
H36B H -0.2253 0.7095 0.1811 0.089 Uiso 1 1 calc R
H36C H -0.0904 0.7822 0.2255 0.089 Uiso 1 1 calc R
C37 C -0.1084(6) 0.8069(5) 0.0638(4) 0.0738(18) Uani 1 1 d .
H37A H -0.0693 0.8695 0.0960 0.111 Uiso 1 1 calc R
H37B H -0.2087 0.8023 0.0508 0.111 Uiso 1 1 calc R
H37C H -0.0746 0.8017 0.0201 0.111 Uiso 1 1 calc R
C38 C 0.1493(5) 0.9684(3) 0.2704(3) 0.0454(11) Uani 1 1 d .
H38A H 0.1111 0.9888 0.2245 0.054 Uiso 1 1 calc R
H38B H 0.0698 0.9442 0.2873 0.054 Uiso 1 1 calc R
C39 C 0.3277(7) 1.0523(5) 0.4261(3) 0.0782(19) Uani 1 1 d .
H39A H 0.2602 1.0224 0.4477 0.117 Uiso 1 1 calc R
H39B H 0.3766 1.1123 0.4589 0.117 Uiso 1 1 calc R
H39C H 0.3934 1.0072 0.4177 0.117 Uiso 1 1 calc R
C40 C 0.3700(6) 1.1488(4) 0.3008(3) 0.0659(16) Uani 1 1 d .
H40A H 0.4297 1.1033 0.2844 0.099 Uiso 1 1 calc R
H40B H 0.4254 1.2013 0.3391 0.099 Uiso 1 1 calc R
H40C H 0.3235 1.1762 0.2603 0.099 Uiso 1 1 calc R
C41 C 0.1138(7) 1.1724(5) 0.3590(4) 0.0777(19) Uani 1 1 d .
H41A H 0.0797 1.2009 0.3170 0.117 Uiso 1 1 calc R
H41B H 0.1629 1.2241 0.3998 0.117 Uiso 1 1 calc R
H41C H 0.0362 1.1388 0.3716 0.117 Uiso 1 1 calc R
C42 C 0.3411(8) 0.6566(6) 0.7691(4) 0.091(2) Uiso 1 1 d .
C43 C 0.3088(8) 0.5567(6) 0.7743(4) 0.094(2) Uiso 1 1 d .
H43 H 0.2287 0.5191 0.7423 0.113 Uiso 1 1 calc R
C44 C 0.3864(9) 0.5153(7) 0.8220(5) 0.107(3) Uiso 1 1 d .
H44 H 0.3581 0.4497 0.8229 0.128 Uiso 1 1 calc R
C45 C 0.5113(9) 0.5641(7) 0.8725(5) 0.113(3) Uiso 1 1 d .
H45 H 0.5693 0.5342 0.9055 0.135 Uiso 1 1 calc R
C46 C 0.5369(8) 0.6641(6) 0.8666(4) 0.092(2) Uiso 1 1 d .
H46 H 0.6152 0.7026 0.8994 0.110 Uiso 1 1 calc R
C47 C 0.4624(7) 0.7059(5) 0.8205(4) 0.0824(19) Uiso 1 1 d .
H47 H 0.4896 0.7722 0.8209 0.099 Uiso 1 1 calc R
C48 C 0.2629(10) 0.6998(7) 0.7133(6) 0.136(3) Uiso 1 1 d .
H48A H 0.2842 0.7707 0.7269 0.205 Uiso 1 1 calc R
H48B H 0.1646 0.6809 0.7075 0.205 Uiso 1 1 calc R
H48C H 0.2870 0.6770 0.6677 0.205 Uiso 1 1 calc R

loop_
_atom_site_aniso_label
_atom_site_aniso_U_11
_atom_site_aniso_U_22
_atom_site_aniso_U_33
_atom_site_aniso_U_23
_atom_site_aniso_U_13
_atom_site_aniso_U_12
Lu1 0.02927(10) 0.04051(12) 0.03498(11) 0.01265(8) 0.00900(7) 0.00521(7)
N1 0.0268(17) 0.044(2) 0.036(2) 0.0129(16) 0.0112(15) 0.0069(15)
N2 0.0306(19) 0.062(3) 0.049(2) 0.023(2) 0.0140(17) 0.0060(18)
N3 0.035(2) 0.051(2) 0.048(2) 0.0166(19) 0.0142(18) 0.0004(17)
N4 0.044(2) 0.056(3) 0.045(2) 0.0192(19) 0.0188(18) 0.0026(19)
Si1 0.0394(7) 0.0483(8) 0.0421(7) 0.0135(6) 0.0070(6) -0.0003(6)
Si2 0.0557(8) 0.0426(8) 0.0499(8) 0.0051(6) 0.0174(7) 0.0038(6)
C1 0.031(2) 0.059(3) 0.037(2) 0.009(2) 0.0100(19) 0.001(2)
C2 0.041(3) 0.084(4) 0.051(3) 0.016(3) 0.024(2) 0.003(3)
C3 0.049(3) 0.068(4) 0.069(4) 0.028(3) 0.022(3) 0.001(3)
C4 0.044(3) 0.046(3) 0.052(3) 0.016(2) 0.008(2) 0.000(2)
C5 0.030(2) 0.051(3) 0.043(3) 0.018(2) 0.0046(19) 0.005(2)
C6 0.024(2) 0.046(3) 0.032(2) 0.0143(19) 0.0021(17) 0.0062(18)
C7 0.046(3) 0.055(3) 0.044(3) -0.003(2) 0.022(2) 0.003(2)
C8 0.063(4) 0.098(5) 0.051(4) -0.017(3) 0.007(3) 0.019(3)
C9 0.060(3) 0.071(4) 0.064(4) 0.007(3) 0.013(3) 0.018(3)
C10 0.056(3) 0.036(3) 0.042(3) 0.013(2) 0.016(2) 0.016(2)
C11 0.082(4) 0.063(4) 0.086(4) 0.036(3) 0.045(4) 0.036(3)
C12 0.099(5) 0.050(3) 0.059(4) 0.008(3) 0.012(3) 0.001(3)
C13 0.031(2) 0.044(3) 0.046(3) 0.013(2) 0.0064(19) 0.0021(19)
C14 0.043(3) 0.047(3) 0.042(3) 0.013(2) 0.001(2) 0.001(2)
C15 0.071(4) 0.059(4) 0.053(3) 0.026(3) -0.010(3) -0.006(3)
C16 0.050(3) 0.061(4) 0.102(5) 0.038(4) -0.021(3) 0.006(3)
C17 0.043(3) 0.068(4) 0.112(6) 0.026(4) 0.007(3) 0.026(3)
C18 0.048(3) 0.069(4) 0.082(4) 0.025(3) 0.018(3) 0.024(3)
C19 0.036(2) 0.044(3) 0.034(2) 0.0093(19) 0.0101(19) 0.0113(19)
C20 0.029(2) 0.072(4) 0.049(3) 0.019(3) 0.008(2) 0.002(2)
C21 0.034(2) 0.064(3) 0.049(3) 0.009(2) 0.006(2) -0.007(2)
C22 0.042(3) 0.038(3) 0.041(3) 0.012(2) 0.016(2) 0.004(2)
C23 0.048(3) 0.074(4) 0.067(4) 0.022(3) 0.022(3) -0.010(3)
C24 0.049(3) 0.092(5) 0.063(4) 0.032(3) 0.024(3) -0.007(3)
C25 0.046(3) 0.052(3) 0.037(3) 0.014(2) 0.019(2) -0.002(2)
C26 0.063(3) 0.053(3) 0.047(3) 0.013(2) 0.033(3) 0.015(3)
C27 0.071(4) 0.051(3) 0.047(3) -0.005(2) 0.029(3) 0.000(3)
C28 0.067(3) 0.050(3) 0.046(3) 0.013(2) 0.020(3) -0.004(3)
C29 0.062(3) 0.045(3) 0.047(3) 0.020(2) 0.012(2) 0.002(2)
C30 0.061(3) 0.038(3) 0.042(3) 0.014(2) 0.016(2) -0.001(2)
C31 0.085(4) 0.065(4) 0.077(4) 0.011(3) 0.034(4) 0.033(3)
C32 0.089(5) 0.075(4) 0.058(4) 0.000(3) 0.000(3) -0.007(4)
C33 0.099(5) 0.043(3) 0.060(4) 0.007(3) -0.005(3) 0.004(3)
C34 0.039(2) 0.044(3) 0.044(3) 0.014(2) 0.009(2) 0.004(2)
C35 0.059(4) 0.081(4) 0.063(4) -0.004(3) 0.001(3) -0.006(3)
C36 0.054(3) 0.061(4) 0.061(4) 0.008(3) 0.020(3) -0.009(3)
C37 0.061(4) 0.086(5) 0.086(5) 0.046(4) 0.017(3) 0.019(3)
C38 0.044(3) 0.042(3) 0.052(3) 0.008(2) 0.015(2) 0.010(2)
C39 0.089(5) 0.065(4) 0.066(4) 0.010(3) 0.002(3) -0.019(3)
C40 0.077(4) 0.053(3) 0.070(4) 0.006(3) 0.032(3) 0.001(3)
C41 0.083(4) 0.066(4) 0.083(5) -0.011(3) 0.038(4) 0.009(3)

loop_
_atom_type_symbol
_atom_type_description
_atom_type_scat_dispersion_real
_atom_type_scat_dispersion_imag
_atom_type_scat_source
C C 0.0033 0.0016 'International Tables Vol C Tables 4.2.6.8 and 6.1.1.4'
H H 0.0000 0.0000 'International Tables Vol C Tables 4.2.6.8 and 6.1.1.4'
Lu Lu -0.4720 5.8584 'International Tables Vol C Tables 4.2.6.8 and 6.1.1.4'
N N 0.0061 0.0033 'International Tables Vol C Tables 4.2.6.8 and 6.1.1.4'
O O 0.0106 0.0060 'International Tables Vol C Tables 4.2.6.8 and 6.1.1.4'
Si Si 0.0817 0.0704 'International Tables Vol C Tables 4.2.6.8 and 6.1.1.4'

loop_
_geom_angle_atom_site_label_1
_geom_angle_atom_site_label_2
_geom_angle_atom_site_label_3
_geom_angle
N2 Lu1 C34 123.89(16)
N2 Lu1 N1 57.55(12)
C34 Lu1 N1 100.62(14)
N2 Lu1 C38 122.15(16)
C34 Lu1 C38 113.59(16)
N1 Lu1 C38 108.14(15)
N2 Lu1 C22 74.25(14)
C34 Lu1 C22 101.22(15)
N1 Lu1 C22 131.42(13)
C38 Lu1 C22 101.84(16)
C19 N1 C6 121.1(3)
C19 N1 Lu1 92.3(2)
C6 N1 Lu1 145.0(3)
C19 N2 C20 123.3(4)
C19 N2 Lu1 96.7(3)
C20 N2 Lu1 139.9(3)
C22 N3 C23 111.4(4)
C22 N3 C21 125.3(4)
C23 N3 C21 123.3(4)
C22 N4 C24 112.2(4)
C22 N4 C25 125.7(4)
C24 N4 C25 122.1(4)
C34 Si1 C36 111.5(2)
C34 Si1 C35 116.5(3)
C36 Si1 C35 106.2(3)
C34 Si1 C37 107.9(2)
C36 Si1 C37 107.0(3)
C35 Si1 C37 107.2(3)
C38 Si2 C39 111.2(3)
C38 Si2 C40 110.3(2)
C39 Si2 C40 107.9(3)
C38 Si2 C41 114.0(3)
C39 Si2 C41 106.5(3)
C40 Si2 C41 106.6(3)
C6 C1 C2 118.6(5)
C6 C1 C7 122.4(4)
C2 C1 C7 119.0(4)
C3 C2 C1 121.5(5)
C3 C2 H2A 119.2
C1 C2 H2A 119.2
C4 C3 C2 119.4(5)
C4 C3 H3 120.3
C2 C3 H3 120.3
C3 C4 C5 121.7(5)
C3 C4 H4 119.2
C5 C4 H4 119.2
C6 C5 C4 118.5(4)
C6 C5 C10 124.3(4)
C4 C5 C10 117.1(4)
C5 C6 C1 120.2(4)
C5 C6 N1 121.7(4)
C1 C6 N1 118.1(4)
C1 C7 C9 111.6(4)
C1 C7 C8 112.9(5)
C9 C7 C8 108.9(4)
C1 C7 H7 107.7
C9 C7 H7 107.7
C8 C7 H7 107.7
C7 C8 H8A 109.5
C7 C8 H8B 109.5
H8A C8 H8B 109.5
C7 C8 H8C 109.5
H8A C8 H8C 109.5
H8B C8 H8C 109.5
C7 C9 H9A 109.5
C7 C9 H9B 109.5
H9A C9 H9B 109.5
C7 C9 H9C 109.5
H9A C9 H9C 109.5
H9B C9 H9C 109.5
C5 C10 C11 112.1(4)
C5 C10 C12 111.4(4)
C11 C10 C12 111.4(5)
C5 C10 H10 107.2
C11 C10 H10 107.2
C12 C10 H10 107.2
C10 C11 H11A 109.5
C10 C11 H11B 109.5
H11A C11 H11B 109.5
C10 C11 H11C 109.5
H11A C11 H11C 109.5
H11B C11 H11C 109.5
C10 C12 H12A 109.5
C10 C12 H12B 109.5
H12A C12 H12B 109.5
C10 C12 H12C 109.5
H12A C12 H12C 109.5
H12B C12 H12C 109.5
C18 C13 C14 118.4(5)
C18 C13 C19 119.6(5)
C14 C13 C19 122.0(4)
C15 C14 C13 121.0(5)
C15 C14 H14 119.5
C13 C14 H14 119.5
C14 C15 C16 119.8(6)
C14 C15 H15 120.1
C16 C15 H15 120.1
C17 C16 C15 120.2(5)
C17 C16 H16 119.9
C15 C16 H16 119.9
C16 C17 C18 119.8(6)
C16 C17 H17 120.1
C18 C17 H17 120.1
C13 C18 C17 120.7(6)
C13 C18 H18 119.6
C17 C18 H18 119.6
N2 C19 N1 112.8(4)
N2 C19 C13 122.9(4)
N1 C19 C13 124.3(4)
N2 C20 C21 108.3(4)
N2 C20 H20A 110.0
C21 C20 H20A 110.0
N2 C20 H20B 110.0
C21 C20 H20B 110.0
H20A C20 H20B 108.4
N3 C21 C20 112.9(4)
N3 C21 H21A 109.0
C20 C21 H21A 109.0
N3 C21 H21B 109.0
C20 C21 H21B 109.0
H21A C21 H21B 107.8
N4 C22 N3 103.3(4)
N4 C22 Lu1 133.1(3)
N3 C22 Lu1 123.5(3)
C24 C23 N3 106.6(5)
C24 C23 H23 126.7
N3 C23 H23 126.7
C23 C24 N4 106.6(4)
C23 C24 H24 126.7
N4 C24 H24 126.7
C30 C25 C26 122.5(5)
C30 C25 N4 119.7(4)
C26 C25 N4 117.8(5)
C27 C26 C25 116.7(5)
C27 C26 C31 121.3(5)
C25 C26 C31 121.9(5)
C28 C27 C26 122.8(5)
C28 C27 H27 118.6
C26 C27 H27 118.6
C27 C28 C29 118.1(5)
C27 C28 C32 121.5(5)
C29 C28 C32 120.3(5)
C28 C29 C30 121.9(5)
C28 C29 H29 119.1
C30 C29 H29 119.1
C25 C30 C29 118.0(5)
C25 C30 C33 121.3(5)
C29 C30 C33 120.8(5)
C26 C31 H31A 109.5
C26 C31 H31B 109.5
H31A C31 H31B 109.5
C26 C31 H31C 109.5
H31A C31 H31C 109.5
H31B C31 H31C 109.5
C28 C32 H32A 109.5
C28 C32 H32B 109.5
H32A C32 H32B 109.5
C28 C32 H32C 109.5
H32A C32 H32C 109.5
H32B C32 H32C 109.5
C30 C33 H33A 109.5
C30 C33 H33B 109.5
H33A C33 H33B 109.5
C30 C33 H33C 109.5
H33A C33 H33C 109.5
H33B C33 H33C 109.5
Si1 C34 Lu1 119.5(2)
Si1 C34 H34A 107.4
Lu1 C34 H34A 107.4
Si1 C34 H34B 107.4
Lu1 C34 H34B 107.4
H34A C34 H34B 107.0
Si1 C35 H35A 109.5
Si1 C35 H35B 109.5
H35A C35 H35B 109.5
Si1 C35 H35C 109.5
H35A C35 H35C 109.5
H35B C35 H35C 109.5
Si1 C36 H36A 109.5
Si1 C36 H36B 109.5
H36A C36 H36B 109.5
Si1 C36 H36C 109.5
H36A C36 H36C 109.5
H36B C36 H36C 109.5
Si1 C37 H37A 109.5
Si1 C37 H37B 109.5
H37A C37 H37B 109.5
Si1 C37 H37C 109.5
H37A C37 H37C 109.5
H37B C37 H37C 109.5
Si2 C38 Lu1 123.5(2)
Si2 C38 H38A 106.5
Lu1 C38 H38A 106.5
Si2 C38 H38B 106.5
Lu1 C38 H38B 106.5
H38A C38 H38B 106.5
Si2 C39 H39A 109.5
Si2 C39 H39B 109.5
H39A C39 H39B 109.5
Si2 C39 H39C 109.5
H39A C39 H39C 109.5
H39B C39 H39C 109.5
Si2 C40 H40A 109.5
Si2 C40 H40B 109.5
H40A C40 H40B 109.5
Si2 C40 H40C 109.5
H40A C40 H40C 109.5
H40B C40 H40C 109.5
Si2 C41 H41A 109.5
Si2 C41 H41B 109.5
H41A C41 H41B 109.5
Si2 C41 H41C 109.5
H41A C41 H41C 109.5
H41B C41 H41C 109.5
C47 C42 C43 113.7(7)
C47 C42 C48 123.4(8)
C43 C42 C48 122.8(8)
C44 C43 C42 122.6(8)
C44 C43 H43 118.7
C42 C43 H43 118.7
C43 C44 C45 123.9(9)
C43 C44 H44 118.1
C45 C44 H44 118.1
C46 C45 C44 111.4(8)
C46 C45 H45 124.3
C44 C45 H45 124.3
C47 C46 C45 125.7(8)
C47 C46 H46 117.2
C45 C46 H46 117.2
C46 C47 C42 122.7(8)
C46 C47 H47 118.6
C42 C47 H47 118.6
C42 C48 H48A 109.5
C42 C48 H48B 109.5
H48A C48 H48B 109.5
C42 C48 H48C 109.5
H48A C48 H48C 109.5
H48B C48 H48C 109.5

loop_
_geom_bond_atom_site_label_1
_geom_bond_atom_site_label_2
_geom_bond_distance
Lu1 N2 2.260(4)
Lu1 C34 2.337(5)
Lu1 N1 2.352(3)
Lu1 C38 2.359(5)
Lu1 C22 2.516(4)
N1 C19 1.338(5)
N1 C6 1.433(5)
N2 C19 1.329(5)
N2 C20 1.451(5)
N3 C22 1.363(6)
N3 C23 1.387(6)
N3 C21 1.462(6)
N4 C22 1.354(6)
N4 C24 1.378(6)
N4 C25 1.448(6)
Si1 C34 1.825(4)
Si1 C36 1.869(5)
Si1 C35 1.877(6)
Si1 C37 1.882(5)
Si2 C38 1.836(5)
Si2 C39 1.864(6)
Si2 C40 1.874(5)
Si2 C41 1.880(6)
C1 C6 1.404(6)
C1 C2 1.404(7)
C1 C7 1.516(7)
C2 C3 1.373(8)
C2 H2A 0.9300
C3 C4 1.369(7)
C3 H3 0.9300
C4 C5 1.406(6)
C4 H4 0.9300
C5 C6 1.402(6)
C5 C10 1.501(6)
C7 C9 1.520(7)
C7 C8 1.528(7)
C7 H7 0.9800
C8 H8A 0.9600
C8 H8B 0.9600
C8 H8C 0.9600
C9 H9A 0.9600
C9 H9B 0.9600
C9 H9C 0.9600
C10 C11 1.528(7)
C10 C12 1.532(7)
C10 H10 0.9800
C11 H11A 0.9600
C11 H11B 0.9600
C11 H11C 0.9600
C12 H12A 0.9600
C12 H12B 0.9600
C12 H12C 0.9600
C13 C18 1.376(7)
C13 C14 1.380(6)
C13 C19 1.488(6)
C14 C15 1.372(7)
C14 H14 0.9300
C15 C16 1.375(9)
C15 H15 0.9300
C16 C17 1.358(9)
C16 H16 0.9300
C17 C18 1.388(8)
C17 H17 0.9300
C18 H18 0.9300
C20 C21 1.508(7)
C20 H20A 0.9700
C20 H20B 0.9700
C21 H21A 0.9700
C21 H21B 0.9700
C23 C24 1.342(8)
C23 H23 0.9300
C24 H24 0.9300
C25 C30 1.384(7)
C25 C26 1.400(7)
C26 C27 1.391(7)
C26 C31 1.506(7)
C27 C28 1.382(8)
C27 H27 0.9300
C28 C29 1.385(7)
C28 C32 1.509(8)
C29 C30 1.389(7)
C29 H29 0.9300
C30 C33 1.508(7)
C31 H31A 0.9600
C31 H31B 0.9600
C31 H31C 0.9600
C32 H32A 0.9600
C32 H32B 0.9600
C32 H32C 0.9600
C33 H33A 0.9600
C33 H33B 0.9600
C33 H33C 0.9600
C34 H34A 0.9700
C34 H34B 0.9700
C35 H35A 0.9600
C35 H35B 0.9600
C35 H35C 0.9600
C36 H36A 0.9600
C36 H36B 0.9600
C36 H36C 0.9600
C37 H37A 0.9600
C37 H37B 0.9600
C37 H37C 0.9600
C38 H38A 0.9700
C38 H38B 0.9700
C39 H39A 0.9600
C39 H39B 0.9600
C39 H39C 0.9600
C40 H40A 0.9600
C40 H40B 0.9600
C40 H40C 0.9600
C41 H41A 0.9600
C41 H41B 0.9600
C41 H41C 0.9600
C42 C47 1.396(10)
C42 C43 1.415(10)
C42 C48 1.420(11)
C43 C44 1.298(10)
C43 H43 0.9300
C44 C45 1.411(11)
C44 H44 0.9300
C45 C46 1.411(10)
C45 H45 0.9300
C46 C47 1.269(9)
C46 H46 0.9300
C47 H47 0.9300
C48 H48A 0.9600
C48 H48B 0.9600
C48 H48C 0.9600
